data_4313222
loop_
_publ_author_name
'Satyabrata Samanta'
'Dipesh Ghosh'
'Suman Mukhopadhyay'
'Akira Endo'
'Timothy J. R. Weakley'
'Muktimoy Chaudhury'

_publ_contact_author_address
;Department of Chemistry,
University of Oregon,
Eugene, OR 97403-1253
USA
;
_publ_contact_author_email tweakley@oregon.uoregon.edu
_publ_contact_author_fax 01(541)3464643
_publ_contact_author_name 'Dr Timothy J. R. Weakley'
_publ_contact_author_phone 01(541)3464620
_publ_section_title
;
 Oxovanadium(IV) and -(V) Complexes of Dithiocarbazate-Based Tridentate
 Schiff Base Ligands: Syntheses, Structure, and Photochemical Reactivity
 of Compounds Involving Imidazole Derivatives as Coligands
;
_journal_name_full 'Inorganic Chemistry'
_journal_page_first 1508
_journal_page_last 1517
_journal_paper_doi 10.1021/ic020438v
_journal_volume 42
_journal_year 2003
_chemical_formula_structural '(C4 H7 N2)(V O2 (C9 H7 N3 O3 S2))'
_chemical_formula_sum 'C13 H14 N5 O5 S2 V'
_chemical_formula_weight 435.35
_space_group_IT_number 15
_symmetry_cell_setting monoclinic
_symmetry_Int_Tables_number 15
_symmetry_space_group_name_Hall '-C 2yc'
_symmetry_space_group_name_H-M 'C 1 2/c 1'
_cell_angle_alpha 90
_cell_angle_beta 115.48(4)
_cell_angle_gamma 90
_cell_formula_units_Z 8
_cell_length_a 22.401(4)
_cell_length_b 12.649(3)
_cell_length_c 13.835(9)
_cell_measurement_reflns_used 25
_cell_measurement_temperature 296
_cell_measurement_theta_max 14.5
_cell_measurement_theta_min 12.2
_cell_volume 3539(3)
_diffrn_ambient_temperature 296
_diffrn_measurement_device_type 'Nonius CAD-4 serial diffractometer'
_diffrn_measurement_method \w
_diffrn_orient_matrix_UB_11 -0.00899
_diffrn_orient_matrix_UB_12 -0.07040
_diffrn_orient_matrix_UB_13 0.02388
_diffrn_orient_matrix_UB_21 -0.04634
_diffrn_orient_matrix_UB_22 0.02256
_diffrn_orient_matrix_UB_23 -0.01777
_diffrn_orient_matrix_UB_31 -0.01472
_diffrn_orient_matrix_UB_32 -0.02799
_diffrn_orient_matrix_UB_33 -0.07432
_diffrn_radiation_detector 'scintillation counter'
_diffrn_radiation_monochromator graphite
_diffrn_radiation_source 'sealed X-ray tube'
_diffrn_radiation_type 'Mo K\a'
_diffrn_radiation_wavelength 0.71073
_diffrn_reflns_av_R_equivalents 0.0350
_diffrn_reflns_av_sigmaI/netI 0.060
_diffrn_reflns_limit_h_max 24
_diffrn_reflns_limit_h_min -26
_diffrn_reflns_limit_k_max 15
_diffrn_reflns_limit_k_min 0
_diffrn_reflns_limit_l_max 16
_diffrn_reflns_limit_l_min 0
_diffrn_reflns_number 3414
_diffrn_reflns_reduction_process 'Lp corrections applied'
_diffrn_reflns_theta_max 25.0
_diffrn_reflns_theta_min 1.6
_diffrn_standards_decay_% 0.00
_diffrn_standards_interval_count 300
_diffrn_standards_number 3
_exptl_absorpt_coefficient_mu 0.832
_exptl_absorpt_correction_type none
_exptl_crystal_colour amber
_exptl_crystal_density_diffrn 1.634
_exptl_crystal_density_meas ?
_exptl_crystal_description prism
_exptl_crystal_F_000 1776
_exptl_crystal_size_max 0.43
_exptl_crystal_size_mid 0.23
_exptl_crystal_size_min 0.20
_refine_diff_density_max 0.39
_refine_diff_density_min -0.37
_refine_ls_abs_structure_details 'not applicable'
_refine_ls_extinction_coef 0.000
_refine_ls_extinction_method none
_refine_ls_goodness_of_fit_all 1.45
_refine_ls_goodness_of_fit_ref 1.54
_refine_ls_hydrogen_treatment refall
_refine_ls_matrix_type full
_refine_ls_number_constraints 0
_refine_ls_number_parameters 291
_refine_ls_number_reflns 3115
_refine_ls_number_restraints 0
_refine_ls_R_factor_all 0.063
_refine_ls_R_factor_gt 0.041
_refine_ls_shift/su_max 0.011
_refine_ls_shift/su_mean 0.0006
_refine_ls_structure_factor_coef Fsqd
_refine_ls_weighting_details 'w = 4F~o~^2^/[\s^2^(I) + (0.020I)^2^]'
_refine_ls_weighting_scheme calc
_refine_ls_wR_factor_all 0.085
_refine_ls_wR_factor_ref 0.042
_reflns_number_gt 2465
_reflns_number_total 3115
_reflns_threshold_expression I>1.00\s(I)
_cod_data_source_file ic020438v_4.cif
_cod_data_source_block MC27_2d
_cod_depositor_comments
;
The following automatic conversions were performed:

'_exptl_crystal_density_meas' value 'not measured' was changed to '?'
- the value is perceived as not measured.

Automatic conversion script
Id: cif_fix_values 3008 2015-01-20 13:52:24Z robertas 
;
_cod_original_cell_volume 3539.1(24)
_cod_original_sg_symbol_H-M 'C 2/c '
_cod_original_formula_sum 'C13 H14 N5 O5 S2 V '
_cod_database_code 4313222

loop_
_symmetry_equiv_pos_as_xyz
'   +x,   +y,   +z'
'1/2+x,1/2+y,   +z'
'   -x,   +y,1/2-z'
1/2-x,1/2+y,1/2-z
'   -x,   -y,   -z'
'1/2-x,1/2-y,   -z'
'   +x,   -y,1/2+z'
1/2+x,1/2-y,1/2+z

loop_
_atom_site_label
_atom_site_fract_x
_atom_site_fract_y
_atom_site_fract_z
_atom_site_U_iso_or_equiv
_atom_site_occupancy
_atom_site_refinement_flags
_atom_site_adp_type
_atom_site_calc_flag
_atom_site_calc_attached_atom
V 0.04566(3) 0.24651(4) 0.46540(4) 0.0356(1) 1.000 . Uani d ?
S(1) 0.15709(4) 0.22266(7) 0.50235(7) 0.0525(3) 1.000 . Uani d ?
S(2) 0.23655(4) 0.03066(8) 0.54166(7) 0.0567(3) 1.000 . Uani d ?
O(1) 0.05907(10) 0.3764(2) 0.4719(2) 0.0494(7) 1.000 . Uani d ?
O(2) 0.03647(10) 0.2137(2) 0.5702(2) 0.0444(6) 1.000 . Uani d ?
O(3) -0.03913(10) 0.2463(1) 0.3468(2) 0.0408(6) 1.000 . Uani d ?
O(4) -0.2260(1) -0.1451(2) 0.2100(2) 0.0657(9) 1.000 . Uani d ?
O(5) -0.2970(1) -0.0187(2) 0.1741(2) 0.0754(9) 1.000 . Uani d ?
N(1) 0.1065(1) 0.0263(2) 0.4480(2) 0.0377(7) 1.000 . Uani d ?
N(2) 0.0474(1) 0.0843(2) 0.4144(2) 0.0318(7) 1.000 . Uani d ?
N(3) -0.2400(1) -0.0516(3) 0.2068(2) 0.0510(9) 1.000 . Uani d ?
N(4) 0.0834(1) 0.5031(2) 0.3318(2) 0.0445(8) 1.000 . Uani d ?
N(5) 0.0830(1) 0.5758(2) 0.1929(3) 0.0509(10) 1.000 . Uani d ?
C(1) 0.2181(3) -0.1075(4) 0.5250(4) 0.069(2) 1.000 . Uani d ?
C(2) 0.1574(1) 0.0872(3) 0.4903(2) 0.0393(9) 1.000 . Uani d ?
C(3) -0.0044(1) 0.0261(2) 0.3700(2) 0.0340(8) 1.000 . Uani d ?
C(4) -0.0711(1) 0.0649(2) 0.3264(2) 0.0318(8) 1.000 . Uani d ?
C(5) -0.0859(1) 0.1734(2) 0.3151(2) 0.0354(8) 1.000 . Uani d ?
C(6) -0.1525(2) 0.2047(3) 0.2658(3) 0.0451(10) 1.000 . Uani d ?
C(7) -0.2022(2) 0.1325(3) 0.2317(3) 0.0468(10) 1.000 . Uani d ?
C(8) -0.1867(1) 0.0263(2) 0.2445(2) 0.0390(9) 1.000 . Uani d ?
C(9) -0.1231(2) -0.0083(3) 0.2897(2) 0.0368(9) 1.000 . Uani d ?
C(10) 0.0939(2) 0.6085(3) 0.3550(3) 0.0451(9) 1.000 . Uani d ?
C(11) 0.0941(2) 0.6525(3) 0.2673(3) 0.059(1) 1.000 . Uani d ?
C(12) 0.0768(2) 0.4857(3) 0.2329(3) 0.049(1) 1.000 . Uani d ?
C(13) 0.1012(3) 0.6535(5) 0.4584(4) 0.073(2) 1.000 . Uani d ?
H(1) 0.191(2) -0.126(3) 0.561(4) 0.10(2) 1.000 . Uiso d ?
H(2) 0.198(2) -0.126(3) 0.455(3) 0.09(2) 1.000 . Uiso d ?
H(3) 0.251(2) -0.141(4) 0.555(4) 0.11(2) 1.000 . Uiso d ?
H(4) 0.001(1) -0.040(2) 0.366(2) 0.018(7) 1.000 . Uiso d ?
H(5) -0.114(1) -0.074(2) 0.300(2) 0.025(7) 1.000 . Uiso d ?
H(6) -0.245(2) 0.153(2) 0.198(2) 0.050(9) 1.000 . Uiso d ?
H(7) -0.160(2) 0.270(2) 0.260(2) 0.043(9) 1.000 . Uiso d ?
H(8) 0.095(2) 0.722(3) 0.258(3) 0.08(1) 1.000 . Uiso d ?
H(9) 0.081(2) 0.581(3) 0.133(3) 0.08(1) 1.000 . Uiso d ?
H(10) 0.069(2) 0.422(3) 0.205(3) 0.053(10) 1.000 . Uiso d ?
H(11) 0.079(2) 0.453(3) 0.378(3) 0.08(1) 1.000 . Uiso d ?
H(12) 0.069(2) 0.633(4) 0.479(4) 0.11(2) 1.000 . Uiso d ?
H(13) 0.097(2) 0.725(4) 0.452(4) 0.13(2) 1.000 . Uiso d ?
H(14) 0.138(3) 0.637(5) 0.507(5) 0.16(3) 1.000 . Uiso d ?

loop_
_atom_site_aniso_label
_atom_site_aniso_U_11
_atom_site_aniso_U_22
_atom_site_aniso_U_33
_atom_site_aniso_U_12
_atom_site_aniso_U_13
_atom_site_aniso_U_23
V 0.0453(3) 0.0283(3) 0.0339(3) -0.0044(2) 0.0178(2) -0.0009(2)
S(1) 0.0452(5) 0.0537(6) 0.0577(6) -0.0137(4) 0.0211(4) -0.0103(4)
S(2) 0.0352(5) 0.0815(7) 0.0496(5) 0.0050(4) 0.0146(4) 0.0001(5)
O(1) 0.065(2) 0.032(1) 0.050(1) -0.0102(10) 0.025(1) -0.000(1)
O(2) 0.063(1) 0.037(1) 0.040(1) -0.0017(10) 0.028(1) -0.0003(9)
O(3) 0.043(1) 0.0280(10) 0.045(1) -0.0011(10) 0.0129(9) 0.005(1)
O(4) 0.061(2) 0.060(2) 0.075(2) -0.023(1) 0.028(1) -0.011(1)
O(5) 0.036(1) 0.104(2) 0.076(2) -0.011(1) 0.014(1) -0.011(2)
N(1) 0.034(1) 0.042(2) 0.036(1) 0.005(1) 0.015(1) 0.000(1)
N(2) 0.035(1) 0.032(1) 0.028(1) 0.000(1) 0.012(1) 0.001(1)
N(3) 0.043(2) 0.071(2) 0.038(2) -0.015(2) 0.016(1) -0.006(2)
N(4) 0.045(2) 0.039(2) 0.050(2) 0.000(1) 0.022(1) 0.010(1)
N(5) 0.058(2) 0.053(2) 0.045(2) -0.002(1) 0.025(2) 0.006(2)
C(1) 0.063(3) 0.079(3) 0.067(3) 0.023(3) 0.029(3) 0.008(3)
C(2) 0.036(2) 0.056(2) 0.028(2) 0.000(2) 0.016(1) 0.002(1)
C(3) 0.043(2) 0.026(2) 0.033(2) 0.003(1) 0.017(1) 0.001(1)
C(4) 0.036(2) 0.031(2) 0.027(2) 0.001(1) 0.012(1) 0.001(1)
C(5) 0.040(2) 0.036(2) 0.030(2) 0.002(1) 0.016(1) 0.004(1)
C(6) 0.050(2) 0.038(2) 0.046(2) 0.013(2) 0.019(2) 0.008(2)
C(7) 0.031(2) 0.062(2) 0.043(2) 0.007(2) 0.012(2) 0.005(2)
C(8) 0.035(2) 0.049(2) 0.031(2) -0.006(1) 0.013(1) -0.002(1)
C(9) 0.044(2) 0.032(2) 0.035(2) -0.001(1) 0.017(1) 0.000(1)
C(10) 0.043(2) 0.041(2) 0.044(2) 0.005(2) 0.012(2) 0.007(2)
C(11) 0.079(3) 0.034(2) 0.054(2) -0.002(2) 0.018(2) 0.009(2)
C(12) 0.049(2) 0.038(2) 0.061(3) 0.000(2) 0.025(2) -0.005(2)
C(13) 0.082(4) 0.075(4) 0.056(3) 0.008(3) 0.023(3) -0.004(2)

loop_
_geom_angle_atom_site_label_1
_geom_angle_atom_site_label_2
_geom_angle_atom_site_label_3
_geom_angle
_geom_angle_site_symmetry_1
_geom_angle_site_symmetry_2
_geom_angle_site_symmetry_3
_geom_angle_publ_flag
S(1) V O(1) 87.98(8) . . . yes
S(1) V O(2) 107.97(8) . . . yes
S(1) V O(3) 139.72(7) . . . yes
S(1) V N(2) 77.45(6) . . . yes
O(1) V O(2) 107.3(1) . . . yes
O(1) V O(3) 97.94(9) . . . yes
O(1) V N(2) 156.87(10) . . . yes
O(2) V O(3) 108.09(10) . . . yes
O(2) V N(2) 94.38(9) . . . yes
O(3) V N(2) 82.50(8) . . . yes
V S(1) C(2) 98.95(10) . . . yes
C(1) S(2) C(2) 102.1(2) . . . yes
V O(3) C(5) 130.0(2) . . . yes
N(2) N(1) C(2) 111.1(2) . . . yes
V N(2) N(1) 122.1(2) . . . yes
V N(2) C(3) 123.7(2) . . . yes
N(1) N(2) C(3) 112.8(2) . . . yes
O(4) N(3) O(5) 123.5(3) . . . yes
O(4) N(3) C(8) 118.9(3) . . . yes
O(5) N(3) C(8) 117.6(3) . . . yes
C(10) N(4) C(12) 109.5(3) . . . yes
C(10) N(4) H(11) 123.7(24) . . . no
C(12) N(4) H(11) 126.6(24) . . . no
C(11) N(5) C(12) 108.8(3) . . . yes
C(11) N(5) H(9) 128.5(29) . . . no
C(12) N(5) H(9) 122.7(29) . . . no
S(2) C(1) H(1) 109.3(25) . . . no
S(2) C(1) H(2) 111.4(28) . . . no
S(2) C(1) H(3) 109.7(34) . . . no
H(1) C(1) H(2) 110.9(36) . . . no
H(1) C(1) H(3) 104.8(40) . . . no
H(2) C(1) H(3) 110.5(41) . . . no
S(1) C(2) S(2) 114.3(2) . . . yes
S(1) C(2) N(1) 126.8(2) . . . yes
S(2) C(2) N(1) 118.9(2) . . . yes
N(2) C(3) C(4) 124.6(3) . . . yes
N(2) C(3) H(4) 118.3(16) . . . no
C(4) C(3) H(4) 117.1(16) . . . no
C(3) C(4) C(5) 122.3(3) . . . yes
C(3) C(4) C(9) 118.7(3) . . . yes
C(5) C(4) C(9) 119.0(3) . . . yes
O(3) C(5) C(4) 122.0(3) . . . yes
O(3) C(5) C(6) 119.3(3) . . . yes
C(4) C(5) C(6) 118.7(3) . . . yes
C(5) C(6) C(7) 121.3(3) . . . yes
C(5) C(6) H(7) 117.3(21) . . . no
C(7) C(6) H(7) 121.4(21) . . . no
C(6) C(7) C(8) 119.2(3) . . . yes
C(6) C(7) H(6) 120.8(19) . . . no
C(8) C(7) H(6) 119.9(19) . . . no
N(3) C(8) C(7) 119.3(3) . . . yes
N(3) C(8) C(9) 118.8(3) . . . yes
C(7) C(8) C(9) 121.9(3) . . . yes
C(4) C(9) C(8) 119.9(3) . . . yes
C(4) C(9) H(5) 119.2(18) . . . no
C(8) C(9) H(5) 120.8(18) . . . no
N(4) C(10) C(11) 105.1(3) . . . yes
N(4) C(10) C(13) 122.5(4) . . . yes
C(11) C(10) C(13) 132.4(4) . . . yes
N(5) C(11) C(10) 108.6(3) . . . yes
N(5) C(11) H(8) 127.5(25) . . . no
C(10) C(11) H(8) 123.2(25) . . . no
N(4) C(12) N(5) 108.0(3) . . . yes
N(4) C(12) H(10) 121.6(22) . . . no
N(5) C(12) H(10) 130.4(22) . . . no
C(10) C(13) H(12) 114.3(30) . . . no
C(10) C(13) H(13) 109.0(33) . . . no
C(10) C(13) H(14) 109.8(40) . . . no
H(12) C(13) H(13) 104.9(42) . . . no
H(12) C(13) H(14) 108.3(49) . . . no
H(13) C(13) H(14) 110.5(48) . . . no

loop_
_geom_bond_atom_site_label_1
_geom_bond_atom_site_label_2
_geom_bond_distance
_geom_bond_site_symmetry_1
_geom_bond_site_symmetry_2
_geom_bond_publ_flag
V S(1) 2.342(1) . . yes
V O(1) 1.666(2) . . yes
V O(2) 1.604(2) . . yes
V O(3) 1.902(2) . . yes
V N(2) 2.176(2) . . yes
S(1) C(2) 1.722(3) . . yes
S(2) C(1) 1.788(5) . . yes
S(2) C(2) 1.754(3) . . yes
O(3) C(5) 1.321(3) . . yes
O(4) N(3) 1.220(3) . . yes
O(5) N(3) 1.229(3) . . yes
N(1) N(2) 1.406(3) . . yes
N(1) C(2) 1.289(4) . . yes
N(2) C(3) 1.287(3) . . yes
N(3) C(8) 1.461(4) . . yes
N(4) C(10) 1.369(4) . . yes
N(4) C(12) 1.329(4) . . yes
N(4) H(11) 0.93(4) . . no
N(5) C(11) 1.358(5) . . yes
N(5) C(12) 1.301(4) . . yes
N(5) H(9) 0.81(4) . . no
C(1) H(1) 0.97(4) . . no
C(1) H(2) 0.91(4) . . no
C(1) H(3) 0.80(5) . . no
C(3) C(4) 1.434(4) . . yes
C(3) H(4) 0.85(2) . . no
C(4) C(5) 1.404(4) . . yes
C(4) C(9) 1.402(4) . . yes
C(5) C(6) 1.405(4) . . yes
C(6) C(7) 1.358(5) . . yes
C(6) H(7) 0.84(3) . . no
C(7) C(8) 1.379(4) . . yes
C(7) H(6) 0.91(3) . . no
C(8) C(9) 1.359(4) . . yes
C(9) H(5) 0.86(3) . . no
C(10) C(11) 1.338(5) . . yes
C(10) C(13) 1.482(5) . . yes
C(11) H(8) 0.89(4) . . no
C(12) H(10) 0.88(3) . . no
C(13) H(12) 0.92(5) . . no
C(13) H(13) 0.91(5) . . no
C(13) H(14) 0.84(6) . . no

loop_
_geom_contact_atom_site_label_1
_geom_contact_atom_site_label_2
_geom_contact_distance
_geom_contact_site_symmetry_1
_geom_contact_site_symmetry_2
_geom_contact_publ_flag
S(2) N(3) 3.458(3) . 3_556 no
S(2) O(5) 3.569(3) . 3_556 no
O(1) N(4) 2.744(3) . . no
O(1) N(5) 2.931(4) . 4_565 no
O(1) C(12) 3.433(4) . 2 no
O(1) C(10) 3.596(4) . . no
O(2) C(11) 2.990(4) . 4_565 no
O(2) N(5) 3.088(4) . 4_565 no
O(2) C(3) 3.304(4) . 3_556 no
O(2) C(9) 3.322(4) . 3_556 no
O(2) C(13) 3.383(6) . 3_566 no
O(3) C(12) 3.210(4) . 2 no
O(4) C(1) 3.366(6) . 2 no
O(4) C(6) 3.450(4) . 6_445 no
O(4) C(7) 3.502(4) . 6_445 no
O(5) N(5) 3.053(4) . 5_445 no
O(5) C(12) 3.262(4) . 5_445 no
O(5) C(13) 3.340(6) . 8_454 no
N(1) C(9) 3.493(4) . 3_556 no
N(1) C(9) 3.493(4) . 2 no
N(1) C(4) 3.562(4) . 2 no
N(2) C(4) 3.599(4) . 2 no
N(3) C(1) 3.518(6) . 2 no
N(4) C(12) 3.310(4) . 2 no
N(4) N(4) 3.435(5) . 2 no
C(1) C(7) 3.549(6) . 3_556 no
C(2) C(9) 3.586(4) . 3_556 no
C(3) C(3) 3.410(6) . 2 no
C(3) C(3) 3.579(6) . 3_556 no

loop_
_geom_torsion_atom_site_label_1
_geom_torsion_atom_site_label_2
_geom_torsion_atom_site_label_3
_geom_torsion_atom_site_label_4
_geom_torsion_site_symmetry_1
_geom_torsion_site_symmetry_2
_geom_torsion_site_symmetry_3
_geom_torsion_site_symmetry_4
_geom_torsion
_geom_torsion_publ_flag
V S(1) C(2) S(2) . . . . -166.1(1) no
V S(1) C(2) N(1) . . . . 14.2(3) no
V O(3) C(5) C(4) . . . . -34.6(4) no
V O(3) C(5) C(6) . . . . 147.2(2) no
V N(2) N(1) C(2) . . . . -14.1(3) no
V N(2) C(3) C(4) . . . . 14.5(4) no
S(1) V O(3) C(5) . . . . 102.9(2) no
S(1) V N(2) N(1) . . . . 17.9(2) no
S(1) V N(2) C(3) . . . . -176.5(2) no
S(1) C(2) S(2) C(1) . . . . 175.9(2) no
S(1) C(2) N(1) N(2) . . . . -2.3(4) no
S(2) C(2) N(1) N(2) . . . . 178.0(2) no
O(1) V S(1) C(2) . . . . -175.4(1) no
O(1) V O(3) C(5) . . . . -160.8(2) no
O(1) V N(2) N(1) . . . . 70.1(3) no
O(1) V N(2) C(3) . . . . -124.3(3) no
O(2) V S(1) C(2) . . . . 77.1(1) no
O(2) V O(3) C(5) . . . . -49.6(3) no
O(2) V N(2) N(1) . . . . -89.6(2) no
O(2) V N(2) C(3) . . . . 76.1(2) no
O(3) V S(1) C(2) . . . . -75.5(1) no
O(3) V N(2) N(1) . . . . 162.7(2) no
O(3) V N(2) C(3) . . . . -31.6(2) no
O(3) C(5) C(4) C(3) . . . . -2.0(4) no
O(3) C(5) C(4) C(9) . . . . -179.2(3) no
O(3) C(5) C(6) C(7) . . . . 179.8(3) no
O(4) N(3) C(8) C(7) . . . . 173.8(3) no
O(4) N(3) C(8) C(9) . . . . -5.1(4) no
O(5) N(3) C(8) C(7) . . . . -6.7(4) no
O(5) N(3) C(8) C(9) . . . . 174.3(3) no
N(1) N(2) C(3) C(4) . . . . -178.6(3) no
N(1) C(2) S(2) C(1) . . . . -4.4(3) no
N(2) V S(1) C(2) . . . . -13.5(1) no
N(2) V O(3) C(5) . . . . 42.5(2) no
N(2) C(3) C(4) C(5) . . . . 9.0(5) no
N(2) C(3) C(4) C(9) . . . . -173.8(3) no
N(3) C(8) C(7) C(6) . . . . -179.3(3) no
N(3) C(8) C(9) C(4) . . . . 179.9(3) no
N(4) C(10) C(11) N(5) . . . . 1.0(4) no
N(4) C(12) N(5) C(11) . . . . 0.3(4) no
N(5) C(11) C(10) C(13) . . . . -177.9(4) no
N(5) C(12) N(4) C(10) . . . . 0.3(4) no
C(2) N(1) N(2) C(3) . . . . 178.8(2) no
C(3) C(4) C(5) C(6) . . . . 176.3(3) no
C(3) C(4) C(9) C(8) . . . . -177.6(3) no
C(4) C(5) C(6) C(7) . . . . 1.5(5) no
C(4) C(9) C(8) C(7) . . . . 1.0(5) no
C(5) C(4) C(9) C(8) . . . . -0.3(4) no
C(5) C(6) C(7) C(8) . . . . -0.9(5) no
C(6) C(5) C(4) C(9) . . . . -0.9(4) no
C(6) C(7) C(8) C(9) . . . . -0.4(5) no
C(10) C(11) N(5) C(12) . . . . -0.8(4) no
C(11) C(10) N(4) C(12) . . . . -0.8(4) no
C(12) N(4) C(10) C(13) . . . . 178.2(4) no
